data_7131186
loop_
_publ_author_name
'Li, Tong'
'Zhang, Li'
'He, Yuhao'
'Chen, Yizhen'
'Wang, Dongmin'
'Liu, Jingjing'
'Tan, Gengwen'

_publ_section_title
;
 A germanimidoyl chloride: synthesis, characterization and reactivity.
;
_journal_issue 11
_journal_name_full 'Chemical communications (Cambridge, England)'
_journal_page_first 1533
_journal_page_last 1536
_journal_paper_doi 10.1039/d2cc05970c
_journal_volume 59
_journal_year 2023
_chemical_formula_sum 'C79 H97 Ge N'
_chemical_formula_weight 1133.16
_space_group_crystal_system triclinic
_space_group_IT_number 2
_space_group_name_Hall '-P 1'
_space_group_name_H-M_alt 'P -1'
_atom_sites_solution_hydrogens geom
_audit_creation_method SHELXL-2014/7
_audit_update_record
;
2022-11-04 deposited with the CCDC.	2023-01-17 downloaded from the CCDC.
;
_cell_angle_alpha 93.954(4)
_cell_angle_beta 91.347(4)
_cell_angle_gamma 97.621(4)
_cell_formula_units_Z 2
_cell_length_a 10.9718(8)
_cell_length_b 11.2149(9)
_cell_length_c 27.474(2)
_cell_measurement_reflns_used 9841
_cell_measurement_temperature 135(2)
_cell_measurement_theta_max 53.78
_cell_measurement_theta_min 3.47
_cell_volume 3341.0(4)
_computing_structure_refinement 'SHELXL-2014/7 (Sheldrick, 2014)'
_diffrn_ambient_temperature 135(2)
_diffrn_measured_fraction_theta_full 0.996
_diffrn_measured_fraction_theta_max 0.994
_diffrn_measurement_device_type 'Bruker D8 Venture'
_diffrn_measurement_method '\f and \w scans'
_diffrn_radiation_type GaK\a
_diffrn_radiation_wavelength 1.34139
_diffrn_reflns_av_R_equivalents 0.0647
_diffrn_reflns_av_unetI/netI 0.0524
_diffrn_reflns_Laue_measured_fraction_full 0.996
_diffrn_reflns_Laue_measured_fraction_max 0.994
_diffrn_reflns_limit_h_max 13
_diffrn_reflns_limit_h_min -12
_diffrn_reflns_limit_k_max 13
_diffrn_reflns_limit_k_min -13
_diffrn_reflns_limit_l_max 32
_diffrn_reflns_limit_l_min -33
_diffrn_reflns_number 60392
_diffrn_reflns_point_group_measured_fraction_full 0.996
_diffrn_reflns_point_group_measured_fraction_max 0.994
_diffrn_reflns_theta_full 53.594
_diffrn_reflns_theta_max 54.008
_diffrn_reflns_theta_min 3.468
_exptl_absorpt_coefficient_mu 0.606
_exptl_crystal_colour yellow
_exptl_crystal_density_diffrn 1.126
_exptl_crystal_description block
_exptl_crystal_F_000 1220
_exptl_crystal_size_max 0.180
_exptl_crystal_size_mid 0.140
_exptl_crystal_size_min 0.120
_refine_diff_density_max 0.607
_refine_diff_density_min -0.602
_refine_diff_density_rms 0.065
_refine_ls_extinction_method none
_refine_ls_goodness_of_fit_ref 1.056
_refine_ls_hydrogen_treatment constr
_refine_ls_matrix_type full
_refine_ls_number_parameters 823
_refine_ls_number_reflns 12214
_refine_ls_number_restraints 382
_refine_ls_restrained_S_all 1.083
_refine_ls_R_factor_all 0.0774
_refine_ls_R_factor_gt 0.0576
_refine_ls_shift/su_max 0.000
_refine_ls_shift/su_mean 0.000
_refine_ls_structure_factor_coef Fsqd
_refine_ls_weighting_details 'w=1/[\s^2^(Fo^2^)+(0.0856P)^2^+2.5624P] where P=(Fo^2^+2Fc^2^)/3'
_refine_ls_weighting_scheme calc
_refine_ls_wR_factor_gt 0.1529
_refine_ls_wR_factor_ref 0.1641
_reflns_Friedel_coverage 0.000
_reflns_number_gt 9592
_reflns_number_total 12214
_reflns_threshold_expression 'I > 2\s(I)'
_cod_data_source_file d2cc05970c2.cif
_cod_data_source_block 5
_cod_depositor_comments 'Adding full bibliography for 7131185--7131189.cif.'
_cod_original_cell_volume 3340.9(5)
_cod_database_code 7131186
_shelx_shelxl_version_number 2014/7
_shelx_space_group_comment
;
The symmetry employed for this shelxl refinement is uniquely defined
by the following loop, which should always be used as a source of
symmetry information in preference to the above space-group names.
They are only intended as comments.
;
_shelx_estimated_absorpt_t_min 0.899
_shelx_estimated_absorpt_t_max 0.931

loop_
_space_group_symop_operation_xyz
'x, y, z'
'-x, -y, -z'

loop_
_atom_site_label
_atom_site_type_symbol
_atom_site_fract_x
_atom_site_fract_y
_atom_site_fract_z
_atom_site_U_iso_or_equiv
_atom_site_adp_type
_atom_site_occupancy
_atom_site_site_symmetry_order
_atom_site_calc_flag
_atom_site_refinement_flags_posn
_atom_site_refinement_flags_adp
_atom_site_refinement_flags_occupancy
_atom_site_disorder_assembly
_atom_site_disorder_group
Ge1 Ge 0.60574(3) 0.34977(3) 0.23975(2) 0.02781(12) Uani 1 1 d . . . . .
N1 N 0.47474(19) 0.2573(2) 0.25034(8) 0.0290(5) Uani 1 1 d . . . . .
C1 C 0.7603(2) 0.4297(2) 0.27060(10) 0.0262(6) Uani 1 1 d . . . . .
C2 C 0.7823(2) 0.5568(2) 0.27751(10) 0.0262(6) Uani 1 1 d . . . . .
C3 C 0.9032(2) 0.6172(2) 0.28158(11) 0.0301(6) Uani 1 1 d . . . . .
C4 C 1.0023(2) 0.5523(3) 0.28306(11) 0.0337(7) Uani 1 1 d . . . . .
H4A H 1.0840 0.5933 0.2858 0.040 Uiso 1 1 calc R U . . .
C5 C 0.9815(2) 0.4277(3) 0.28049(11) 0.0318(6) Uani 1 1 d . . . . .
C6 C 0.8625(2) 0.3664(2) 0.27268(10) 0.0286(6) Uani 1 1 d . . . . .
C7 C 0.7728(2) 0.7692(2) 0.27799(12) 0.0343(7) Uani 1 1 d . . . . .
H7A H 0.7535 0.7883 0.2442 0.041 Uiso 1 1 calc R U . . .
H7B H 0.7539 0.8363 0.3007 0.041 Uiso 1 1 calc R U . . .
C8 C 0.9097(2) 0.7540(2) 0.28351(12) 0.0340(7) Uani 1 1 d . . . . .
C9 C 0.9808(3) 0.8049(3) 0.24026(13) 0.0428(8) Uani 1 1 d . . . . .
H9A H 0.9840 0.8928 0.2421 0.064 Uiso 1 1 calc R U . . .
H9B H 1.0646 0.7839 0.2415 0.064 Uiso 1 1 calc R U . . .
H9C H 0.9390 0.7703 0.2096 0.064 Uiso 1 1 calc R U . . .
C10 C 0.9703(3) 0.8164(3) 0.33137(13) 0.0451(8) Uani 1 1 d . . . . .
H10A H 0.9722 0.9039 0.3308 0.068 Uiso 1 1 calc R U . . .
H10B H 0.9227 0.7879 0.3590 0.068 Uiso 1 1 calc R U . . .
H10C H 1.0544 0.7970 0.3347 0.068 Uiso 1 1 calc R U . . .
C11 C 1.0021(3) 0.2172(3) 0.28086(13) 0.0393(7) Uani 1 1 d . . . . .
H11A H 1.0089 0.1787 0.3120 0.047 Uiso 1 1 calc R U . . .
H11B H 1.0343 0.1659 0.2547 0.047 Uiso 1 1 calc R U . . .
C12 C 1.0788(3) 0.3446(3) 0.28502(12) 0.0389(7) Uani 1 1 d . . . . .
C13 C 1.1707(3) 0.3603(3) 0.24406(15) 0.0497(9) Uani 1 1 d . . . . .
H13A H 1.2327 0.3058 0.2477 0.075 Uiso 1 1 calc R U . . .
H13B H 1.1271 0.3411 0.2124 0.075 Uiso 1 1 calc R U . . .
H13C H 1.2111 0.4439 0.2460 0.075 Uiso 1 1 calc R U . . .
C14 C 1.1479(3) 0.3702(3) 0.33425(14) 0.0528(9) Uani 1 1 d . . . . .
H14A H 1.2104 0.3158 0.3366 0.079 Uiso 1 1 calc R U . . .
H14B H 1.1879 0.4540 0.3372 0.079 Uiso 1 1 calc R U . . .
H14C H 1.0899 0.3573 0.3606 0.079 Uiso 1 1 calc R U . . .
C15 C 0.6943(2) 0.6488(2) 0.28981(10) 0.0287(6) Uani 1 1 d . . . . .
C16 C 0.6634(2) 0.6491(2) 0.34407(11) 0.0300(6) Uani 1 1 d . . . . .
C17 C 0.7365(3) 0.6314(3) 0.38405(11) 0.0349(7) Uani 1 1 d . . . . .
H17A H 0.8176 0.6129 0.3793 0.042 Uiso 1 1 calc R U . . .
C18 C 0.6922(3) 0.6404(3) 0.43126(12) 0.0405(7) Uani 1 1 d . . . . .
C19 C 0.5715(3) 0.6654(3) 0.43660(12) 0.0434(8) Uani 1 1 d . . . . .
H19A H 0.5406 0.6736 0.4685 0.052 Uiso 1 1 calc R U . . .
C20 C 0.4957(3) 0.6788(3) 0.39709(12) 0.0403(7) Uani 1 1 d . . . . .
H20A H 0.4135 0.6940 0.4018 0.048 Uiso 1 1 calc R U . . .
C21 C 0.5412(2) 0.6695(2) 0.35023(11) 0.0319(6) Uani 1 1 d . . . . .
C22 C 0.4825(2) 0.6701(2) 0.30237(11) 0.0317(6) Uani 1 1 d . . . . .
C23 C 0.3642(3) 0.6917(3) 0.28901(12) 0.0382(7) Uani 1 1 d . . . . .
H23A H 0.3074 0.7093 0.3132 0.046 Uiso 1 1 calc R U . . .
C24 C 0.3312(2) 0.6872(3) 0.23993(12) 0.0392(7) Uani 1 1 d . . . . .
H24A H 0.2504 0.7012 0.2310 0.047 Uiso 1 1 calc R U . . .
C25 C 0.4120(2) 0.6627(3) 0.20285(12) 0.0366(7) Uani 1 1 d . . . . .
C26 C 0.5315(2) 0.6447(3) 0.21709(11) 0.0333(6) Uani 1 1 d . . . . .
H26A H 0.5894 0.6308 0.1929 0.040 Uiso 1 1 calc R U . . .
C27 C 0.5659(2) 0.6468(2) 0.26604(11) 0.0298(6) Uani 1 1 d . . . . .
C28 C 0.7715(4) 0.6244(4) 0.47638(14) 0.0572(9) Uani 1 1 d D U . . .
C29 C 0.7000(5) 0.5362(5) 0.51010(18) 0.0882(14) Uani 1 1 d . U . . .
H29A H 0.6244 0.5674 0.5201 0.132 Uiso 1 1 calc R U . . .
H29B H 0.6792 0.4569 0.4924 0.132 Uiso 1 1 calc R U . . .
H29C H 0.7514 0.5287 0.5391 0.132 Uiso 1 1 calc R U . . .
C30 C 0.7998(5) 0.7478(4) 0.50682(16) 0.0791(12) Uani 1 1 d . U . . .
H30A H 0.7228 0.7809 0.5129 0.119 Uiso 1 1 calc R U . . .
H30B H 0.8400 0.7363 0.5380 0.119 Uiso 1 1 calc R U . . .
H30C H 0.8543 0.8040 0.4887 0.119 Uiso 1 1 calc R U . . .
C31 C 0.9026(8) 0.6084(12) 0.4628(7) 0.076(3) Uani 0.5 1 d D U P A 1
H31A H 0.9510 0.5983 0.4923 0.114 Uiso 0.5 1 calc R U P A 1
H31B H 0.9011 0.5368 0.4401 0.114 Uiso 0.5 1 calc R U P A 1
H31C H 0.9401 0.6797 0.4472 0.114 Uiso 0.5 1 calc R U P A 1
C31A C 0.8844(9) 0.5635(11) 0.4645(7) 0.071(3) Uani 0.5 1 d D U P A 2
H31D H 0.9310 0.5559 0.4948 0.107 Uiso 0.5 1 calc R U P A 2
H31E H 0.8583 0.4831 0.4484 0.107 Uiso 0.5 1 calc R U P A 2
H31F H 0.9365 0.6122 0.4428 0.107 Uiso 0.5 1 calc R U P A 2
C32 C 0.3668(2) 0.6525(3) 0.14964(12) 0.0450(7) Uani 1 1 d D U . . .
C33 C 0.4701(3) 0.6356(4) 0.11392(15) 0.0544(11) Uani 0.815(4) 1 d D U P B 1
H33A H 0.5093 0.5654 0.1219 0.082 Uiso 0.815(4) 1 calc R U P B 1
H33B H 0.4354 0.6226 0.0805 0.082 Uiso 0.815(4) 1 calc R U P B 1
H33C H 0.5315 0.7078 0.1166 0.082 Uiso 0.815(4) 1 calc R U P B 1
C34 C 0.2703(3) 0.5387(3) 0.14121(16) 0.0535(11) Uani 0.815(4) 1 d D U P B 1
H34A H 0.3074 0.4676 0.1495 0.080 Uiso 0.815(4) 1 calc R U P B 1
H34B H 0.2001 0.5474 0.1620 0.080 Uiso 0.815(4) 1 calc R U P B 1
H34C H 0.2422 0.5291 0.1069 0.080 Uiso 0.815(4) 1 calc R U P B 1
C35 C 0.3074(4) 0.7615(3) 0.13663(17) 0.0578(11) Uani 0.815(4) 1 d D U P B 1
H35A H 0.2797 0.7514 0.1022 0.087 Uiso 0.815(4) 1 calc R U P B 1
H35B H 0.2367 0.7690 0.1572 0.087 Uiso 0.815(4) 1 calc R U P B 1
H35C H 0.3674 0.8344 0.1420 0.087 Uiso 0.815(4) 1 calc R U P B 1
C33A C 0.4419(11) 0.7621(9) 0.1287(6) 0.050(3) Uani 0.185(4) 1 d D U P B 2
H33D H 0.4293 0.8359 0.1481 0.075 Uiso 0.185(4) 1 calc R U P B 2
H33E H 0.5295 0.7527 0.1299 0.075 Uiso 0.185(4) 1 calc R U P B 2
H33F H 0.4149 0.7675 0.0948 0.075 Uiso 0.185(4) 1 calc R U P B 2
C34A C 0.3880(13) 0.5392(8) 0.1190(6) 0.056(3) Uani 0.185(4) 1 d D U P B 2
H34D H 0.3554 0.5426 0.0857 0.084 Uiso 0.185(4) 1 calc R U P B 2
H34E H 0.4764 0.5339 0.1182 0.084 Uiso 0.185(4) 1 calc R U P B 2
H34F H 0.3458 0.4681 0.1334 0.084 Uiso 0.185(4) 1 calc R U P B 2
C35A C 0.2303(5) 0.6689(12) 0.1445(6) 0.055(3) Uani 0.185(4) 1 d D U P B 2
H35D H 0.2155 0.7416 0.1641 0.083 Uiso 0.185(4) 1 calc R U P B 2
H35E H 0.2090 0.6769 0.1102 0.083 Uiso 0.185(4) 1 calc R U P B 2
H35F H 0.1794 0.5985 0.1560 0.083 Uiso 0.185(4) 1 calc R U P B 2
C36 C 0.8642(2) 0.2286(2) 0.26892(11) 0.0325(6) Uani 1 1 d . . . . .
C37 C 0.7779(3) 0.1624(2) 0.30400(11) 0.0327(6) Uani 1 1 d . . . . .
C38 C 0.7838(3) 0.1721(3) 0.35432(12) 0.0415(7) Uani 1 1 d . . . . .
H38A H 0.8423 0.2317 0.3712 0.050 Uiso 1 1 calc R U . . .
C39 C 0.7041(3) 0.0943(3) 0.38078(12) 0.0433(8) Uani 1 1 d . . . . .
C40 C 0.6157(3) 0.0117(3) 0.35470(13) 0.0434(8) Uani 1 1 d . . . . .
H40A H 0.5592 -0.0394 0.3722 0.052 Uiso 1 1 calc R U . . .
C41 C 0.6075(3) 0.0017(3) 0.30401(12) 0.0384(7) Uani 1 1 d . . . . .
H41A H 0.5459 -0.0544 0.2870 0.046 Uiso 1 1 calc R U . . .
C42 C 0.6915(2) 0.0758(2) 0.27882(11) 0.0326(6) Uani 1 1 d . . . . .
C43 C 0.7172(2) 0.0749(2) 0.22633(11) 0.0332(6) Uani 1 1 d . . . . .
C44 C 0.6692(3) -0.0020(3) 0.18716(12) 0.0406(7) Uani 1 1 d . . . . .
H44A H 0.5986 -0.0594 0.1907 0.049 Uiso 1 1 calc R U . . .
C45 C 0.7252(3) 0.0054(3) 0.14257(12) 0.0433(8) Uani 1 1 d . . . . .
H45A H 0.6922 -0.0481 0.1158 0.052 Uiso 1 1 calc R U . . .
C46 C 0.8285(3) 0.0889(3) 0.13567(12) 0.0413(7) Uani 1 1 d . . . . .
C47 C 0.8724(3) 0.1705(3) 0.17542(12) 0.0382(7) Uani 1 1 d . . . . .
H47A H 0.9398 0.2313 0.1715 0.046 Uiso 1 1 calc R U . . .
C48 C 0.8183(2) 0.1627(2) 0.21999(11) 0.0316(6) Uani 1 1 d . . . . .
C49 C 0.7187(3) 0.0984(3) 0.43664(14) 0.0588(9) Uani 1 1 d D U . . .
C50 C 0.7054(5) 0.2249(4) 0.45712(19) 0.0748(14) Uani 0.762(4) 1 d D U P C 1
H50A H 0.6239 0.2443 0.4478 0.112 Uiso 0.762(4) 1 calc R U P C 1
H50B H 0.7146 0.2294 0.4928 0.112 Uiso 0.762(4) 1 calc R U P C 1
H50C H 0.7689 0.2827 0.4440 0.112 Uiso 0.762(4) 1 calc R U P C 1
C51 C 0.8427(4) 0.0660(5) 0.4503(2) 0.0745(15) Uani 0.762(4) 1 d D U P C 1
H51A H 0.8494 -0.0159 0.4367 0.112 Uiso 0.762(4) 1 calc R U P C 1
H51B H 0.9069 0.1230 0.4372 0.112 Uiso 0.762(4) 1 calc R U P C 1
H51C H 0.8526 0.0697 0.4859 0.112 Uiso 0.762(4) 1 calc R U P C 1
C52 C 0.6187(4) 0.0107(5) 0.45785(19) 0.0727(15) Uani 0.762(4) 1 d D U P C 1
H52A H 0.5376 0.0318 0.4489 0.109 Uiso 0.762(4) 1 calc R U P C 1
H52B H 0.6250 -0.0717 0.4447 0.109 Uiso 0.762(4) 1 calc R U P C 1
H52C H 0.6292 0.0158 0.4935 0.109 Uiso 0.762(4) 1 calc R U P C 1
C50A C 0.6133(9) 0.1403(12) 0.4650(5) 0.067(2) Uani 0.238(4) 1 d D U P C 2
H50D H 0.6023 0.2219 0.4568 0.101 Uiso 0.238(4) 1 calc R U P C 2
H50E H 0.5376 0.0853 0.4566 0.101 Uiso 0.238(4) 1 calc R U P C 2
H50F H 0.6321 0.1409 0.5001 0.101 Uiso 0.238(4) 1 calc R U P C 2
C51A C 0.8370(8) 0.1805(11) 0.4545(6) 0.074(3) Uani 0.238(4) 1 d D U P C 2
H51D H 0.9071 0.1556 0.4368 0.111 Uiso 0.238(4) 1 calc R U P C 2
H51E H 0.8288 0.2642 0.4485 0.111 Uiso 0.238(4) 1 calc R U P C 2
H51F H 0.8506 0.1739 0.4895 0.111 Uiso 0.238(4) 1 calc R U P C 2
C52A C 0.7339(13) -0.0289(7) 0.4502(6) 0.075(3) Uani 0.238(4) 1 d D U P C 2
H52D H 0.8017 -0.0575 0.4322 0.112 Uiso 0.238(4) 1 calc R U P C 2
H52E H 0.7521 -0.0276 0.4854 0.112 Uiso 0.238(4) 1 calc R U P C 2
H52F H 0.6576 -0.0832 0.4418 0.112 Uiso 0.238(4) 1 calc R U P C 2
C53 C 0.9003(3) 0.0836(3) 0.08869(12) 0.0554(8) Uani 1 1 d D U . . .
C54 C 0.9523(5) 0.2093(4) 0.07511(18) 0.0646(13) Uani 0.781(5) 1 d D U P D 1
H54A H 1.0016 0.2521 0.1027 0.097 Uiso 0.781(5) 1 calc R U P D 1
H54B H 1.0043 0.2025 0.0468 0.097 Uiso 0.781(5) 1 calc R U P D 1
H54C H 0.8846 0.2541 0.0671 0.097 Uiso 0.781(5) 1 calc R U P D 1
C55 C 1.0093(4) 0.0138(4) 0.09934(18) 0.0668(13) Uani 0.781(5) 1 d D U P D 1
H55A H 1.0601 0.0560 0.1267 0.100 Uiso 0.781(5) 1 calc R U P D 1
H55B H 0.9777 -0.0678 0.1078 0.100 Uiso 0.781(5) 1 calc R U P D 1
H55C H 1.0591 0.0091 0.0703 0.100 Uiso 0.781(5) 1 calc R U P D 1
C56 C 0.8233(5) 0.0158(5) 0.04610(17) 0.0766(15) Uani 0.781(5) 1 d D U P D 1
H56A H 0.7903 -0.0649 0.0552 0.115 Uiso 0.781(5) 1 calc R U P D 1
H56B H 0.7552 0.0600 0.0380 0.115 Uiso 0.781(5) 1 calc R U P D 1
H56C H 0.8749 0.0085 0.0177 0.115 Uiso 0.781(5) 1 calc R U P D 1
C54A C 0.8153(12) 0.1220(13) 0.0485(4) 0.064(2) Uani 0.219(5) 1 d D U P D 2
H54D H 0.8566 0.1203 0.0172 0.096 Uiso 0.219(5) 1 calc R U P D 2
H54E H 0.7384 0.0661 0.0456 0.096 Uiso 0.219(5) 1 calc R U P D 2
H54F H 0.7971 0.2039 0.0571 0.096 Uiso 0.219(5) 1 calc R U P D 2
C55A C 0.9291(14) -0.0432(7) 0.0722(6) 0.068(3) Uani 0.219(5) 1 d D U P D 2
H55D H 0.9750 -0.0395 0.0420 0.102 Uiso 0.219(5) 1 calc R U P D 2
H55E H 0.9787 -0.0728 0.0977 0.102 Uiso 0.219(5) 1 calc R U P D 2
H55F H 0.8521 -0.0980 0.0663 0.102 Uiso 0.219(5) 1 calc R U P D 2
C56A C 1.0213(9) 0.1707(11) 0.0899(6) 0.070(3) Uani 0.219(5) 1 d D U P D 2
H56D H 1.0614 0.1616 0.0586 0.105 Uiso 0.219(5) 1 calc R U P D 2
H56E H 1.0037 0.2538 0.0956 0.105 Uiso 0.219(5) 1 calc R U P D 2
H56F H 1.0759 0.1520 0.1162 0.105 Uiso 0.219(5) 1 calc R U P D 2
C57 C 0.4215(2) 0.2014(2) 0.28972(10) 0.0266(6) Uani 1 1 d . . . . .
C58 C 0.4400(2) 0.2423(2) 0.33927(10) 0.0275(6) Uani 1 1 d . . . . .
C59 C 0.3802(2) 0.1756(3) 0.37449(11) 0.0318(6) Uani 1 1 d . . . . .
H59A H 0.3941 0.2036 0.4078 0.038 Uiso 1 1 calc R U . . .
C60 C 0.3007(3) 0.0691(3) 0.36302(11) 0.0346(7) Uani 1 1 d . . . . .
C61 C 0.2811(3) 0.0314(3) 0.31382(11) 0.0347(7) Uani 1 1 d . . . . .
H61A H 0.2269 -0.0406 0.3050 0.042 Uiso 1 1 calc R U . . .
C62 C 0.3379(2) 0.0953(2) 0.27727(10) 0.0292(6) Uani 1 1 d . . . . .
C63 C 0.5239(3) 0.3568(3) 0.35415(11) 0.0371(7) Uani 1 1 d . . . . .
H63A H 0.5583 0.3922 0.3250 0.056 Uiso 1 1 calc R U . . .
H63B H 0.4773 0.4139 0.3717 0.056 Uiso 1 1 calc R U . . .
H63C H 0.5910 0.3387 0.3755 0.056 Uiso 1 1 calc R U . . .
C64 C 0.2402(3) -0.0031(3) 0.40195(13) 0.0532(9) Uani 1 1 d . . . . .
H64A H 0.2648 0.0374 0.4341 0.080 Uiso 1 1 calc R U . . .
H64B H 0.1506 -0.0101 0.3974 0.080 Uiso 1 1 calc R U . . .
H64C H 0.2657 -0.0837 0.3998 0.080 Uiso 1 1 calc R U . . .
C65 C 0.3141(3) 0.0501(3) 0.22442(11) 0.0392(7) Uani 1 1 d . . . . .
H65A H 0.3612 0.1056 0.2036 0.059 Uiso 1 1 calc R U . . .
H65B H 0.3394 -0.0303 0.2192 0.059 Uiso 1 1 calc R U . . .
H65C H 0.2261 0.0455 0.2162 0.059 Uiso 1 1 calc R U . . .
C66 C 0.6193(2) 0.3637(3) 0.17046(11) 0.0326(6) Uani 1 1 d . . . . .
C67 C 0.7132(3) 0.4401(3) 0.15091(11) 0.0353(7) Uani 1 1 d . . . . .
H67A H 0.7718 0.4889 0.1723 0.042 Uiso 1 1 calc R U . . .
C68 C 0.7233(3) 0.4467(3) 0.10080(12) 0.0410(7) Uani 1 1 d . . . . .
C69 C 0.6367(3) 0.3722(3) 0.07063(12) 0.0439(8) Uani 1 1 d . . . . .
H69A H 0.6425 0.3754 0.0363 0.053 Uiso 1 1 calc R U . . .
C70 C 0.5418(3) 0.2930(3) 0.08849(11) 0.0400(7) Uani 1 1 d . . . . .
C71 C 0.5339(3) 0.2912(3) 0.13913(11) 0.0356(7) Uani 1 1 d . . . . .
H71A H 0.4693 0.2397 0.1524 0.043 Uiso 1 1 calc R U . . .
C72 C 0.8229(3) 0.5383(3) 0.08037(14) 0.0512(9) Uani 1 1 d . . . . .
C73 C 0.9470(3) 0.5385(4) 0.10605(18) 0.0742(13) Uani 1 1 d . . . . .
H73A H 0.9733 0.4585 0.1010 0.111 Uiso 1 1 calc R U . . .
H73B H 1.0077 0.5987 0.0927 0.111 Uiso 1 1 calc R U . . .
H73C H 0.9402 0.5585 0.1411 0.111 Uiso 1 1 calc R U . . .
C74 C 0.7863(4) 0.6648(4) 0.0894(2) 0.0835(15) Uani 1 1 d . . . . .
H74A H 0.7062 0.6677 0.0733 0.125 Uiso 1 1 calc R U . . .
H74B H 0.7808 0.6837 0.1246 0.125 Uiso 1 1 calc R U . . .
H74C H 0.8484 0.7239 0.0762 0.125 Uiso 1 1 calc R U . . .
C75 C 0.8369(4) 0.5130(5) 0.02526(16) 0.0807(14) Uani 1 1 d . . . . .
H75A H 0.7573 0.5126 0.0083 0.121 Uiso 1 1 calc R U . . .
H75B H 0.8970 0.5760 0.0133 0.121 Uiso 1 1 calc R U . . .
H75C H 0.8654 0.4343 0.0191 0.121 Uiso 1 1 calc R U . . .
C76 C 0.4464(3) 0.2115(3) 0.05545(12) 0.0483(8) Uani 1 1 d . . . . .
C77 C 0.3197(4) 0.2521(5) 0.06270(18) 0.0827(14) Uani 1 1 d . . . . .
H77A H 0.2999 0.2511 0.0973 0.124 Uiso 1 1 calc R U . . .
H77B H 0.3208 0.3340 0.0523 0.124 Uiso 1 1 calc R U . . .
H77C H 0.2575 0.1970 0.0432 0.124 Uiso 1 1 calc R U . . .
C78 C 0.4777(5) 0.2128(5) 0.00177(15) 0.0909(16) Uani 1 1 d . . . . .
H78A H 0.4142 0.1596 -0.0179 0.136 Uiso 1 1 calc R U . . .
H78B H 0.4813 0.2952 -0.0085 0.136 Uiso 1 1 calc R U . . .
H78C H 0.5576 0.1845 -0.0029 0.136 Uiso 1 1 calc R U . . .
C79 C 0.4378(5) 0.0807(4) 0.06961(16) 0.0783(14) Uani 1 1 d . . . . .
H79A H 0.4177 0.0774 0.1041 0.118 Uiso 1 1 calc R U . . .
H79B H 0.3733 0.0302 0.0494 0.118 Uiso 1 1 calc R U . . .
H79C H 0.5169 0.0510 0.0643 0.118 Uiso 1 1 calc R U . . .

loop_
_atom_site_aniso_label
_atom_site_aniso_U_11
_atom_site_aniso_U_22
_atom_site_aniso_U_33
_atom_site_aniso_U_23
_atom_site_aniso_U_13
_atom_site_aniso_U_12
Ge1 0.02243(18) 0.02956(19) 0.0310(2) 0.00511(14) -0.00089(13) 0.00068(13)
N1 0.0237(11) 0.0297(12) 0.0333(13) 0.0029(10) 0.0016(9) 0.0020(9)
C1 0.0226(12) 0.0267(14) 0.0292(14) 0.0048(11) 0.0007(11) 0.0016(10)
C2 0.0212(12) 0.0272(14) 0.0310(15) 0.0048(11) 0.0013(11) 0.0048(10)
C3 0.0219(13) 0.0278(14) 0.0407(16) 0.0027(12) 0.0023(11) 0.0033(11)
C4 0.0178(12) 0.0316(15) 0.0513(19) 0.0020(13) 0.0010(12) 0.0023(11)
C5 0.0244(13) 0.0308(15) 0.0410(17) 0.0034(12) 0.0003(12) 0.0066(11)
C6 0.0272(13) 0.0263(14) 0.0327(15) 0.0052(12) 0.0011(11) 0.0039(11)
C7 0.0243(14) 0.0261(14) 0.0539(19) 0.0091(13) 0.0063(13) 0.0049(11)
C8 0.0212(13) 0.0269(15) 0.0540(19) 0.0039(13) 0.0036(12) 0.0030(11)
C9 0.0278(15) 0.0344(16) 0.067(2) 0.0103(15) 0.0095(14) 0.0028(12)
C10 0.0366(16) 0.0334(17) 0.063(2) -0.0031(15) -0.0016(15) -0.0005(13)
C11 0.0297(15) 0.0309(16) 0.060(2) 0.0067(14) 0.0033(14) 0.0119(12)
C12 0.0257(14) 0.0349(16) 0.058(2) 0.0037(14) 0.0004(13) 0.0102(12)
C13 0.0309(16) 0.0392(18) 0.082(3) 0.0066(17) 0.0136(16) 0.0115(13)
C14 0.0397(18) 0.051(2) 0.070(2) 0.0035(18) -0.0158(17) 0.0175(15)
C15 0.0195(12) 0.0284(14) 0.0385(16) 0.0039(12) 0.0016(11) 0.0037(10)
C16 0.0264(13) 0.0221(14) 0.0402(16) -0.0012(12) 0.0033(12) 0.0006(11)
C17 0.0285(14) 0.0307(15) 0.0454(18) 0.0005(13) -0.0003(13) 0.0050(12)
C18 0.0426(17) 0.0380(17) 0.0405(18) 0.0022(14) -0.0009(14) 0.0046(13)
C19 0.0436(18) 0.0449(19) 0.0411(18) -0.0021(15) 0.0092(14) 0.0050(14)
C20 0.0307(15) 0.0420(18) 0.0476(19) -0.0039(14) 0.0086(14) 0.0048(13)
C21 0.0260(14) 0.0246(14) 0.0447(18) 0.0013(12) 0.0038(12) 0.0024(11)
C22 0.0207(13) 0.0276(14) 0.0465(18) 0.0040(13) 0.0047(12) 0.0012(11)
C23 0.0222(14) 0.0400(17) 0.054(2) 0.0060(14) 0.0073(13) 0.0065(12)
C24 0.0206(13) 0.0449(18) 0.054(2) 0.0086(15) 0.0006(13) 0.0085(12)
C25 0.0245(14) 0.0378(17) 0.0487(19) 0.0123(14) -0.0007(13) 0.0039(12)
C26 0.0254(14) 0.0346(16) 0.0415(17) 0.0096(13) 0.0048(12) 0.0057(12)
C27 0.0207(13) 0.0261(14) 0.0434(17) 0.0047(12) 0.0024(12) 0.0052(10)
C28 0.0586(19) 0.066(2) 0.048(2) 0.0066(16) -0.0084(16) 0.0141(17)
C29 0.095(3) 0.092(3) 0.078(3) 0.030(3) -0.005(2) 0.006(3)
C30 0.089(3) 0.083(3) 0.061(3) -0.011(2) -0.021(2) 0.009(2)
C31 0.067(4) 0.104(7) 0.062(5) 0.006(6) -0.017(3) 0.032(4)
C31A 0.071(4) 0.089(6) 0.059(4) 0.016(5) -0.015(4) 0.032(4)
C32 0.0300(14) 0.0610(19) 0.0463(18) 0.0133(15) -0.0006(13) 0.0104(13)
C33 0.043(2) 0.077(3) 0.046(2) 0.016(2) 0.0035(17) 0.0155(19)
C34 0.047(2) 0.062(2) 0.051(2) 0.001(2) -0.0029(18) 0.0045(18)
C35 0.062(3) 0.062(2) 0.055(3) 0.013(2) -0.012(2) 0.024(2)
C33A 0.045(5) 0.065(4) 0.041(5) 0.011(5) -0.003(5) 0.011(4)
C34A 0.046(5) 0.066(4) 0.055(5) 0.006(4) -0.006(5) 0.010(4)
C35A 0.040(4) 0.072(5) 0.054(5) 0.009(5) -0.009(5) 0.012(4)
C36 0.0281(14) 0.0284(15) 0.0424(17) 0.0041(12) 0.0039(12) 0.0073(11)
C37 0.0327(15) 0.0266(14) 0.0417(18) 0.0088(13) 0.0039(12) 0.0110(12)
C38 0.0429(17) 0.0325(16) 0.051(2) 0.0082(14) 0.0005(15) 0.0085(13)
C39 0.0514(19) 0.0390(18) 0.0443(19) 0.0139(15) 0.0085(15) 0.0176(15)
C40 0.0412(17) 0.0339(17) 0.060(2) 0.0182(15) 0.0154(15) 0.0134(14)
C41 0.0319(15) 0.0301(16) 0.055(2) 0.0060(14) 0.0086(14) 0.0102(12)
C42 0.0264(14) 0.0276(15) 0.0467(18) 0.0083(13) 0.0062(12) 0.0104(11)
C43 0.0274(14) 0.0278(15) 0.0467(18) 0.0046(13) 0.0048(12) 0.0100(11)
C44 0.0347(16) 0.0329(16) 0.053(2) -0.0017(14) 0.0060(14) 0.0033(13)
C45 0.0436(18) 0.0374(17) 0.0477(19) -0.0078(14) 0.0046(15) 0.0063(14)
C46 0.0405(17) 0.0379(17) 0.0467(19) 0.0006(14) 0.0069(14) 0.0102(13)
C47 0.0343(15) 0.0332(16) 0.0477(19) 0.0028(14) 0.0088(14) 0.0049(12)
C48 0.0306(14) 0.0246(14) 0.0417(17) 0.0046(12) 0.0056(12) 0.0101(11)
C49 0.070(2) 0.062(2) 0.0468(19) 0.0202(16) 0.0038(16) 0.0084(17)
C50 0.100(4) 0.079(3) 0.045(3) 0.004(2) 0.000(3) 0.011(3)
C51 0.068(3) 0.101(4) 0.057(3) 0.029(3) -0.008(2) 0.010(3)
C52 0.076(3) 0.092(3) 0.049(3) 0.026(3) 0.006(2) -0.004(3)
C50A 0.081(4) 0.076(5) 0.045(5) 0.010(5) 0.009(4) 0.004(4)
C51A 0.079(4) 0.090(5) 0.053(5) 0.017(5) 0.002(5) 0.008(4)
C52A 0.092(5) 0.081(4) 0.056(5) 0.030(5) -0.001(5) 0.018(4)
C53 0.060(2) 0.0554(19) 0.0501(19) -0.0042(15) 0.0212(16) 0.0075(15)
C54 0.079(3) 0.062(3) 0.056(3) 0.012(2) 0.030(2) 0.012(2)
C55 0.072(3) 0.070(3) 0.064(3) 0.002(2) 0.030(2) 0.025(2)
C56 0.085(3) 0.090(3) 0.050(3) -0.009(3) 0.014(2) 0.001(3)
C54A 0.077(5) 0.067(5) 0.049(5) -0.004(5) 0.023(4) 0.013(5)
C55A 0.078(6) 0.069(4) 0.059(5) -0.010(5) 0.028(5) 0.019(4)
C56A 0.072(5) 0.074(5) 0.062(5) 0.005(5) 0.027(5) 0.003(4)
C57 0.0195(12) 0.0275(14) 0.0333(15) 0.0047(11) 0.0003(11) 0.0038(10)
C58 0.0228(13) 0.0269(14) 0.0335(15) 0.0018(12) 0.0006(11) 0.0058(11)
C59 0.0299(14) 0.0343(16) 0.0306(15) 0.0006(12) -0.0015(12) 0.0037(12)
C60 0.0322(15) 0.0356(16) 0.0356(17) 0.0081(13) 0.0016(12) 0.0004(12)
C61 0.0299(14) 0.0312(15) 0.0412(18) 0.0022(13) 0.0003(12) -0.0025(12)
C62 0.0219(13) 0.0304(15) 0.0349(16) 0.0008(12) 0.0017(11) 0.0022(11)
C63 0.0399(16) 0.0341(16) 0.0346(17) -0.0010(13) 0.0010(13) -0.0031(13)
C64 0.060(2) 0.051(2) 0.042(2) 0.0064(16) 0.0016(16) -0.0163(17)
C65 0.0364(16) 0.0389(17) 0.0379(17) -0.0016(14) 0.0022(13) -0.0092(13)
C66 0.0298(14) 0.0335(16) 0.0353(16) 0.0062(13) -0.0011(12) 0.0053(12)
C67 0.0335(15) 0.0353(16) 0.0381(17) 0.0080(13) 0.0013(13) 0.0056(12)
C68 0.0399(17) 0.0436(18) 0.0425(19) 0.0131(15) 0.0081(14) 0.0109(14)
C69 0.0499(19) 0.050(2) 0.0342(17) 0.0093(15) 0.0086(14) 0.0112(15)
C70 0.0454(17) 0.0428(18) 0.0327(17) 0.0047(14) 0.0004(13) 0.0088(14)
C71 0.0350(15) 0.0385(17) 0.0329(16) 0.0068(13) 0.0015(12) 0.0013(13)
C72 0.0443(18) 0.056(2) 0.057(2) 0.0207(17) 0.0173(16) 0.0077(16)
C73 0.046(2) 0.084(3) 0.093(3) 0.032(3) 0.016(2) -0.007(2)
C74 0.080(3) 0.055(3) 0.120(4) 0.034(3) 0.038(3) 0.004(2)
C75 0.075(3) 0.105(4) 0.062(3) 0.028(3) 0.030(2) -0.005(3)
C76 0.056(2) 0.055(2) 0.0323(17) 0.0002(15) -0.0054(15) 0.0060(16)
C77 0.066(3) 0.095(3) 0.081(3) -0.024(3) -0.027(2) 0.010(2)
C78 0.114(4) 0.108(4) 0.039(2) -0.008(2) -0.002(2) -0.020(3)
C79 0.105(4) 0.062(3) 0.058(3) -0.001(2) -0.026(2) -0.015(2)

loop_
_atom_type_symbol
_atom_type_description
_atom_type_scat_dispersion_real
_atom_type_scat_dispersion_imag
_atom_type_scat_source
C C 0.0137 0.0067 'International Tables Vol C Tables 4.2.6.8 and 6.1.1.4'
H H 0.0000 0.0000 'International Tables Vol C Tables 4.2.6.8 and 6.1.1.4'
Ge Ge -1.5187 0.6907 'International Tables Vol C Tables 4.2.6.8 and 6.1.1.4'
N N 0.0241 0.0134 'International Tables Vol C Tables 4.2.6.8 and 6.1.1.4'

loop_
_geom_angle_atom_site_label_1
_geom_angle_atom_site_label_2
_geom_angle_atom_site_label_3
_geom_angle
_geom_angle_site_symmetry_1
_geom_angle_site_symmetry_3
_geom_angle_publ_flag
N1 Ge1 C66 109.29(11) . . ?
N1 Ge1 C1 143.03(11) . . ?
C66 Ge1 C1 106.86(11) . . ?
C57 N1 Ge1 137.24(19) . . ?
C6 C1 C2 117.6(2) . . ?
C6 C1 Ge1 119.49(19) . . ?
C2 C1 Ge1 120.23(19) . . ?
C3 C2 C1 120.5(2) . . ?
C3 C2 C15 108.2(2) . . ?
C1 C2 C15 130.6(2) . . ?
C4 C3 C2 120.3(2) . . ?
C4 C3 C8 126.4(2) . . ?
C2 C3 C8 113.3(2) . . ?
C5 C4 C3 119.6(2) . . ?
C5 C4 H4A 120.2 . . ?
C3 C4 H4A 120.2 . . ?
C4 C5 C6 120.7(2) . . ?
C4 C5 C12 125.9(2) . . ?
C6 C5 C12 113.4(2) . . ?
C5 C6 C1 120.9(2) . . ?
C5 C6 C36 110.7(2) . . ?
C1 C6 C36 128.3(2) . . ?
C8 C7 C15 108.4(2) . . ?
C8 C7 H7A 110.0 . . ?
C15 C7 H7A 110.0 . . ?
C8 C7 H7B 110.0 . . ?
C15 C7 H7B 110.0 . . ?
H7A C7 H7B 108.4 . . ?
C3 C8 C7 101.5(2) . . ?
C3 C8 C10 112.7(3) . . ?
C7 C8 C10 112.7(3) . . ?
C3 C8 C9 110.7(2) . . ?
C7 C8 C9 110.2(2) . . ?
C10 C8 C9 108.9(2) . . ?
C8 C9 H9A 109.5 . . ?
C8 C9 H9B 109.5 . . ?
H9A C9 H9B 109.5 . . ?
C8 C9 H9C 109.5 . . ?
H9A C9 H9C 109.5 . . ?
H9B C9 H9C 109.5 . . ?
C8 C10 H10A 109.5 . . ?
C8 C10 H10B 109.5 . . ?
H10A C10 H10B 109.5 . . ?
C8 C10 H10C 109.5 . . ?
H10A C10 H10C 109.5 . . ?
H10B C10 H10C 109.5 . . ?
C12 C11 C36 109.6(2) . . ?
C12 C11 H11A 109.8 . . ?
C36 C11 H11A 109.8 . . ?
C12 C11 H11B 109.8 . . ?
C36 C11 H11B 109.8 . . ?
H11A C11 H11B 108.2 . . ?
C5 C12 C14 110.6(3) . . ?
C5 C12 C13 110.8(3) . . ?
C14 C12 C13 109.2(3) . . ?
C5 C12 C11 102.9(2) . . ?
C14 C12 C11 111.3(3) . . ?
C13 C12 C11 111.9(3) . . ?
C12 C13 H13A 109.5 . . ?
C12 C13 H13B 109.5 . . ?
H13A C13 H13B 109.5 . . ?
C12 C13 H13C 109.5 . . ?
H13A C13 H13C 109.5 . . ?
H13B C13 H13C 109.5 . . ?
C12 C14 H14A 109.5 . . ?
C12 C14 H14B 109.5 . . ?
H14A C14 H14B 109.5 . . ?
C12 C14 H14C 109.5 . . ?
H14A C14 H14C 109.5 . . ?
H14B C14 H14C 109.5 . . ?
C2 C15 C16 110.1(2) . . ?
C2 C15 C27 125.0(2) . . ?
C16 C15 C27 101.0(2) . . ?
C2 C15 C7 101.7(2) . . ?
C16 C15 C7 111.6(2) . . ?
C27 C15 C7 107.3(2) . . ?
C17 C16 C21 120.2(3) . . ?
C17 C16 C15 129.6(2) . . ?
C21 C16 C15 110.2(2) . . ?
C16 C17 C18 120.7(3) . . ?
C16 C17 H17A 119.6 . . ?
C18 C17 H17A 119.6 . . ?
C19 C18 C17 117.9(3) . . ?
C19 C18 C28 120.0(3) . . ?
C17 C18 C28 122.1(3) . . ?
C20 C19 C18 122.2(3) . . ?
C20 C19 H19A 118.9 . . ?
C18 C19 H19A 118.9 . . ?
C19 C20 C21 119.2(3) . . ?
C19 C20 H20A 120.4 . . ?
C21 C20 H20A 120.4 . . ?
C20 C21 C16 119.6(3) . . ?
C20 C21 C22 131.8(3) . . ?
C16 C21 C22 108.5(2) . . ?
C23 C22 C27 119.7(3) . . ?
C23 C22 C21 130.6(3) . . ?
C27 C22 C21 109.7(2) . . ?
C24 C23 C22 118.8(3) . . ?
C24 C23 H23A 120.6 . . ?
C22 C23 H23A 120.6 . . ?
C23 C24 C25 122.7(3) . . ?
C23 C24 H24A 118.6 . . ?
C25 C24 H24A 118.6 . . ?
C26 C25 C24 117.5(3) . . ?
C26 C25 C32 122.8(3) . . ?
C24 C25 C32 119.7(2) . . ?
C27 C26 C25 120.8(3) . . ?
C27 C26 H26A 119.6 . . ?
C25 C26 H26A 119.6 . . ?
C26 C27 C22 120.4(2) . . ?
C26 C27 C15 129.5(2) . . ?
C22 C27 C15 109.2(2) . . ?
C31A C28 C18 113.5(8) . . ?
C31 C28 C18 111.4(8) . . ?
C31A C28 C29 102.7(6) . . ?
C31 C28 C29 119.9(7) . . ?
C18 C28 C29 110.6(3) . . ?
C31A C28 C30 114.5(7) . . ?
C31 C28 C30 98.5(7) . . ?
C18 C28 C30 108.8(3) . . ?
C29 C28 C30 106.2(4) . . ?
C28 C29 H29A 109.5 . . ?
C28 C29 H29B 109.5 . . ?
H29A C29 H29B 109.5 . . ?
C28 C29 H29C 109.5 . . ?
H29A C29 H29C 109.5 . . ?
H29B C29 H29C 109.5 . . ?
C28 C30 H30A 109.5 . . ?
C28 C30 H30B 109.5 . . ?
H30A C30 H30B 109.5 . . ?
C28 C30 H30C 109.5 . . ?
H30A C30 H30C 109.5 . . ?
H30B C30 H30C 109.5 . . ?
C28 C31 H31A 109.5 . . ?
C28 C31 H31B 109.5 . . ?
H31A C31 H31B 109.5 . . ?
C28 C31 H31C 109.5 . . ?
H31A C31 H31C 109.5 . . ?
H31B C31 H31C 109.5 . . ?
C28 C31A H31D 109.5 . . ?
C28 C31A H31E 109.5 . . ?
H31D C31A H31E 109.5 . . ?
C28 C31A H31F 109.5 . . ?
H31D C31A H31F 109.5 . . ?
H31E C31A H31F 109.5 . . ?
C35 C32 C25 112.1(3) . . ?
C34A C32 C25 116.8(7) . . ?
C34A C32 C35A 108.7(4) . . ?
C25 C32 C35A 112.1(7) . . ?
C35 C32 C33 108.7(2) . . ?
C25 C32 C33 112.6(3) . . ?
C34A C32 C33A 108.5(4) . . ?
C25 C32 C33A 103.0(6) . . ?
C35A C32 C33A 107.3(4) . . ?
C35 C32 C34 108.6(2) . . ?
C25 C32 C34 108.3(3) . . ?
C33 C32 C34 106.4(2) . . ?
C32 C33 H33A 109.5 . . ?
C32 C33 H33B 109.5 . . ?
H33A C33 H33B 109.5 . . ?
C32 C33 H33C 109.5 . . ?
H33A C33 H33C 109.5 . . ?
H33B C33 H33C 109.5 . . ?
C32 C34 H34A 109.5 . . ?
C32 C34 H34B 109.5 . . ?
H34A C34 H34B 109.5 . . ?
C32 C34 H34C 109.5 . . ?
H34A C34 H34C 109.5 . . ?
H34B C34 H34C 109.5 . . ?
C32 C35 H35A 109.5 . . ?
C32 C35 H35B 109.5 . . ?
H35A C35 H35B 109.5 . . ?
C32 C35 H35C 109.5 . . ?
H35A C35 H35C 109.5 . . ?
H35B C35 H35C 109.5 . . ?
C32 C33A H33D 109.5 . . ?
C32 C33A H33E 109.5 . . ?
H33D C33A H33E 109.5 . . ?
C32 C33A H33F 109.5 . . ?
H33D C33A H33F 109.5 . . ?
H33E C33A H33F 109.5 . . ?
C32 C34A H34D 109.5 . . ?
C32 C34A H34E 109.5 . . ?
H34D C34A H34E 109.5 . . ?
C32 C34A H34F 109.5 . . ?
H34D C34A H34F 109.5 . . ?
H34E C34A H34F 109.5 . . ?
C32 C35A H35D 109.5 . . ?
C32 C35A H35E 109.5 . . ?
H35D C35A H35E 109.5 . . ?
C32 C35A H35F 109.5 . . ?
H35D C35A H35F 109.5 . . ?
H35E C35A H35F 109.5 . . ?
C37 C36 C48 101.1(2) . . ?
C37 C36 C6 113.3(2) . . ?
C48 C36 C6 115.6(2) . . ?
C37 C36 C11 111.9(2) . . ?
C48 C36 C11 112.4(2) . . ?
C6 C36 C11 102.9(2) . . ?
C38 C37 C42 120.3(3) . . ?
C38 C37 C36 128.3(3) . . ?
C42 C37 C36 111.2(3) . . ?
C37 C38 C39 120.4(3) . . ?
C37 C38 H38A 119.8 . . ?
C39 C38 H38A 119.8 . . ?
C40 C39 C38 118.0(3) . . ?
C40 C39 C49 121.9(3) . . ?
C38 C39 C49 120.0(3) . . ?
C41 C40 C39 122.3(3) . . ?
C41 C40 H40A 118.9 . . ?
C39 C40 H40A 118.9 . . ?
C42 C41 C40 118.3(3) . . ?
C42 C41 H41A 120.8 . . ?
C40 C41 H41A 120.8 . . ?
C41 C42 C37 120.6(3) . . ?
C41 C42 C43 130.8(3) . . ?
C37 C42 C43 108.4(2) . . ?
C44 C43 C48 119.8(3) . . ?
C44 C43 C42 131.4(3) . . ?
C48 C43 C42 108.4(3) . . ?
C43 C44 C45 119.1(3) . . ?
C43 C44 H44A 120.4 . . ?
C45 C44 H44A 120.4 . . ?
C44 C45 C46 122.3(3) . . ?
C44 C45 H45A 118.9 . . ?
C46 C45 H45A 118.9 . . ?
C45 C46 C47 117.7(3) . . ?
C45 C46 C53 121.4(3) . . ?
C47 C46 C53 120.6(3) . . ?
C48 C47 C46 120.3(3) . . ?
C48 C47 H47A 119.8 . . ?
C46 C47 H47A 119.8 . . ?
C47 C48 C43 120.7(3) . . ?
C47 C48 C36 128.0(3) . . ?
C43 C48 C36 110.8(3) . . ?
C51 C49 C50 110.8(3) . . ?
C51 C49 C52 109.4(3) . . ?
C50 C49 C52 108.1(3) . . ?
C50A C49 C52A 108.3(4) . . ?
C50A C49 C51A 107.5(4) . . ?
C52A C49 C51A 106.8(4) . . ?
C51 C49 C39 109.4(3) . . ?
C50 C49 C39 108.2(3) . . ?
C50A C49 C39 115.8(6) . . ?
C52 C49 C39 111.0(3) . . ?
C52A C49 C39 107.5(6) . . ?
C51A C49 C39 110.5(6) . . ?
C49 C50 H50A 109.5 . . ?
C49 C50 H50B 109.5 . . ?
H50A C50 H50B 109.5 . . ?
C49 C50 H50C 109.5 . . ?
H50A C50 H50C 109.5 . . ?
H50B C50 H50C 109.5 . . ?
C49 C51 H51A 109.5 . . ?
C49 C51 H51B 109.5 . . ?
H51A C51 H51B 109.5 . . ?
C49 C51 H51C 109.5 . . ?
H51A C51 H51C 109.5 . . ?
H51B C51 H51C 109.5 . . ?
C49 C52 H52A 109.5 . . ?
C49 C52 H52B 109.5 . . ?
H52A C52 H52B 109.5 . . ?
C49 C52 H52C 109.5 . . ?
H52A C52 H52C 109.5 . . ?
H52B C52 H52C 109.5 . . ?
C49 C50A H50D 109.5 . . ?
C49 C50A H50E 109.5 . . ?
H50D C50A H50E 109.5 . . ?
C49 C50A H50F 109.5 . . ?
H50D C50A H50F 109.5 . . ?
H50E C50A H50F 109.5 . . ?
C49 C51A H51D 109.5 . . ?
C49 C51A H51E 109.5 . . ?
H51D C51A H51E 109.5 . . ?
C49 C51A H51F 109.5 . . ?
H51D C51A H51F 109.5 . . ?
H51E C51A H51F 109.5 . . ?
C49 C52A H52D 109.5 . . ?
C49 C52A H52E 109.5 . . ?
H52D C52A H52E 109.5 . . ?
C49 C52A H52F 109.5 . . ?
H52D C52A H52F 109.5 . . ?
H52E C52A H52F 109.5 . . ?
C56 C53 C54 110.2(3) . . ?
C56 C53 C46 112.4(3) . . ?
C54 C53 C46 111.5(3) . . ?
C46 C53 C55A 114.1(6) . . ?
C46 C53 C56A 114.6(7) . . ?
C55A C53 C56A 107.8(4) . . ?
C56 C53 C55 108.1(3) . . ?
C54 C53 C55 108.2(3) . . ?
C46 C53 C55 106.3(3) . . ?
C46 C53 C54A 105.7(6) . . ?
C55A C53 C54A 107.0(4) . . ?
C56A C53 C54A 107.1(4) . . ?
C53 C54 H54A 109.5 . . ?
C53 C54 H54B 109.5 . . ?
H54A C54 H54B 109.5 . . ?
C53 C54 H54C 109.5 . . ?
H54A C54 H54C 109.5 . . ?
H54B C54 H54C 109.5 . . ?
C53 C55 H55A 109.5 . . ?
C53 C55 H55B 109.5 . . ?
H55A C55 H55B 109.5 . . ?
C53 C55 H55C 109.5 . . ?
H55A C55 H55C 109.5 . . ?
H55B C55 H55C 109.5 . . ?
C53 C56 H56A 109.5 . . ?
C53 C56 H56B 109.5 . . ?
H56A C56 H56B 109.5 . . ?
C53 C56 H56C 109.5 . . ?
H56A C56 H56C 109.5 . . ?
H56B C56 H56C 109.5 . . ?
C53 C54A H54D 109.5 . . ?
C53 C54A H54E 109.5 . . ?
H54D C54A H54E 109.5 . . ?
C53 C54A H54F 109.5 . . ?
H54D C54A H54F 109.5 . . ?
H54E C54A H54F 109.5 . . ?
C53 C55A H55D 109.5 . . ?
C53 C55A H55E 109.5 . . ?
H55D C55A H55E 109.5 . . ?
C53 C55A H55F 109.5 . . ?
H55D C55A H55F 109.5 . . ?
H55E C55A H55F 109.5 . . ?
C53 C56A H56D 109.5 . . ?
C53 C56A H56E 109.5 . . ?
H56D C56A H56E 109.5 . . ?
C53 C56A H56F 109.5 . . ?
H56D C56A H56F 109.5 . . ?
H56E C56A H56F 109.5 . . ?
N1 C57 C58 126.3(2) . . ?
N1 C57 C62 115.1(2) . . ?
C58 C57 C62 118.6(2) . . ?
C59 C58 C57 119.4(2) . . ?
C59 C58 C63 120.1(3) . . ?
C57 C58 C63 120.6(2) . . ?
C58 C59 C60 122.8(3) . . ?
C58 C59 H59A 118.6 . . ?
C60 C59 H59A 118.6 . . ?
C61 C60 C59 117.2(3) . . ?
C61 C60 C64 121.2(3) . . ?
C59 C60 C64 121.6(3) . . ?
C62 C61 C60 122.2(3) . . ?
C62 C61 H61A 118.9 . . ?
C60 C61 H61A 118.9 . . ?
C61 C62 C57 119.8(3) . . ?
C61 C62 C65 120.1(2) . . ?
C57 C62 C65 120.0(2) . . ?
C58 C63 H63A 109.5 . . ?
C58 C63 H63B 109.5 . . ?
H63A C63 H63B 109.5 . . ?
C58 C63 H63C 109.5 . . ?
H63A C63 H63C 109.5 . . ?
H63B C63 H63C 109.5 . . ?
C60 C64 H64A 109.5 . . ?
C60 C64 H64B 109.5 . . ?
H64A C64 H64B 109.5 . . ?
C60 C64 H64C 109.5 . . ?
H64A C64 H64C 109.5 . . ?
H64B C64 H64C 109.5 . . ?
C62 C65 H65A 109.5 . . ?
C62 C65 H65B 109.5 . . ?
H65A C65 H65B 109.5 . . ?
C62 C65 H65C 109.5 . . ?
H65A C65 H65C 109.5 . . ?
H65B C65 H65C 109.5 . . ?
C67 C66 C71 119.4(3) . . ?
C67 C66 Ge1 122.3(2) . . ?
C71 C66 Ge1 118.2(2) . . ?
C68 C67 C66 121.5(3) . . ?
C68 C67 H67A 119.2 . . ?
C66 C67 H67A 119.2 . . ?
C67 C68 C69 117.4(3) . . ?
C67 C68 C72 120.3(3) . . ?
C69 C68 C72 122.2(3) . . ?
C70 C69 C68 123.2(3) . . ?
C70 C69 H69A 118.4 . . ?
C68 C69 H69A 118.4 . . ?
C69 C70 C71 117.4(3) . . ?
C69 C70 C76 123.2(3) . . ?
C71 C70 C76 119.3(3) . . ?
C66 C71 C70 121.1(3) . . ?
C66 C71 H71A 119.4 . . ?
C70 C71 H71A 119.4 . . ?
C73 C72 C74 107.4(4) . . ?
C73 C72 C75 108.7(3) . . ?
C74 C72 C75 108.5(4) . . ?
C73 C72 C68 111.5(3) . . ?
C74 C72 C68 108.6(3) . . ?
C75 C72 C68 111.9(3) . . ?
C72 C73 H73A 109.5 . . ?
C72 C73 H73B 109.5 . . ?
H73A C73 H73B 109.5 . . ?
C72 C73 H73C 109.5 . . ?
H73A C73 H73C 109.5 . . ?
H73B C73 H73C 109.5 . . ?
C72 C74 H74A 109.5 . . ?
C72 C74 H74B 109.5 . . ?
H74A C74 H74B 109.5 . . ?
C72 C74 H74C 109.5 . . ?
H74A C74 H74C 109.5 . . ?
H74B C74 H74C 109.5 . . ?
C72 C75 H75A 109.5 . . ?
C72 C75 H75B 109.5 . . ?
H75A C75 H75B 109.5 . . ?
C72 C75 H75C 109.5 . . ?
H75A C75 H75C 109.5 . . ?
H75B C75 H75C 109.5 . . ?
C78 C76 C70 112.4(3) . . ?
C78 C76 C77 109.7(4) . . ?
C70 C76 C77 109.2(3) . . ?
C78 C76 C79 107.8(3) . . ?
C70 C76 C79 110.2(3) . . ?
C77 C76 C79 107.4(4) . . ?
C76 C77 H77A 109.5 . . ?
C76 C77 H77B 109.5 . . ?
H77A C77 H77B 109.5 . . ?
C76 C77 H77C 109.5 . . ?
H77A C77 H77C 109.5 . . ?
H77B C77 H77C 109.5 . . ?
C76 C78 H78A 109.5 . . ?
C76 C78 H78B 109.5 . . ?
H78A C78 H78B 109.5 . . ?
C76 C78 H78C 109.5 . . ?
H78A C78 H78C 109.5 . . ?
H78B C78 H78C 109.5 . . ?
C76 C79 H79A 109.5 . . ?
C76 C79 H79B 109.5 . . ?
H79A C79 H79B 109.5 . . ?
C76 C79 H79C 109.5 . . ?
H79A C79 H79C 109.5 . . ?
H79B C79 H79C 109.5 . . ?

loop_
_geom_bond_atom_site_label_1
_geom_bond_atom_site_label_2
_geom_bond_distance
_geom_bond_site_symmetry_2
_geom_bond_publ_flag
Ge1 N1 1.700(2) . ?
Ge1 C66 1.928(3) . ?
Ge1 C1 1.955(3) . ?
N1 C57 1.389(4) . ?
C1 C6 1.406(4) . ?
C1 C2 1.413(4) . ?
C2 C3 1.405(4) . ?
C2 C15 1.532(4) . ?
C3 C4 1.388(4) . ?
C3 C8 1.525(4) . ?
C4 C5 1.382(4) . ?
C4 H4A 0.9500 . ?
C5 C6 1.397(4) . ?
C5 C12 1.516(4) . ?
C6 C36 1.545(4) . ?
C7 C8 1.539(4) . ?
C7 C15 1.561(4) . ?
C7 H7A 0.9900 . ?
C7 H7B 0.9900 . ?
C8 C10 1.539(4) . ?
C8 C9 1.538(4) . ?
C9 H9A 0.9800 . ?
C9 H9B 0.9800 . ?
C9 H9C 0.9800 . ?
C10 H10A 0.9800 . ?
C10 H10B 0.9800 . ?
C10 H10C 0.9800 . ?
C11 C12 1.554(4) . ?
C11 C36 1.564(4) . ?
C11 H11A 0.9900 . ?
C11 H11B 0.9900 . ?
C12 C14 1.526(5) . ?
C12 C13 1.532(5) . ?
C13 H13A 0.9800 . ?
C13 H13B 0.9800 . ?
C13 H13C 0.9800 . ?
C14 H14A 0.9800 . ?
C14 H14B 0.9800 . ?
C14 H14C 0.9800 . ?
C15 C16 1.536(4) . ?
C15 C27 1.535(4) . ?
C16 C17 1.385(4) . ?
C16 C21 1.402(4) . ?
C17 C18 1.398(4) . ?
C17 H17A 0.9500 . ?
C18 C19 1.399(4) . ?
C18 C28 1.533(5) . ?
C19 C20 1.380(5) . ?
C19 H19A 0.9500 . ?
C20 C21 1.394(4) . ?
C20 H20A 0.9500 . ?
C21 C22 1.451(4) . ?
C22 C23 1.397(4) . ?
C22 C27 1.405(4) . ?
C23 C24 1.383(4) . ?
C23 H23A 0.9500 . ?
C24 C25 1.403(4) . ?
C24 H24A 0.9500 . ?
C25 C26 1.403(4) . ?
C25 C32 1.525(4) . ?
C26 C27 1.386(4) . ?
C26 H26A 0.9500 . ?
C28 C31A 1.522(7) . ?
C28 C31 1.525(7) . ?
C28 C29 1.551(6) . ?
C28 C30 1.558(6) . ?
C29 H29A 0.9800 . ?
C29 H29B 0.9800 . ?
C29 H29C 0.9800 . ?
C30 H30A 0.9800 . ?
C30 H30B 0.9800 . ?
C30 H30C 0.9800 . ?
C31 H31A 0.9800 . ?
C31 H31B 0.9800 . ?
C31 H31C 0.9800 . ?
C31A H31D 0.9800 . ?
C31A H31E 0.9800 . ?
C31A H31F 0.9800 . ?
C32 C35 1.519(3) . ?
C32 C34A 1.522(5) . ?
C32 C35A 1.538(4) . ?
C32 C33 1.538(4) . ?
C32 C33A 1.540(5) . ?
C32 C34 1.547(4) . ?
C33 H33A 0.9800 . ?
C33 H33B 0.9800 . ?
C33 H33C 0.9800 . ?
C34 H34A 0.9800 . ?
C34 H34B 0.9800 . ?
C34 H34C 0.9800 . ?
C35 H35A 0.9800 . ?
C35 H35B 0.9800 . ?
C35 H35C 0.9800 . ?
C33A H33D 0.9800 . ?
C33A H33E 0.9800 . ?
C33A H33F 0.9800 . ?
C34A H34D 0.9800 . ?
C34A H34E 0.9800 . ?
C34A H34F 0.9800 . ?
C35A H35D 0.9800 . ?
C35A H35E 0.9800 . ?
C35A H35F 0.9800 . ?
C36 C37 1.526(4) . ?
C36 C48 1.529(4) . ?
C37 C38 1.378(4) . ?
C37 C42 1.398(4) . ?
C38 C39 1.403(4) . ?
C38 H38A 0.9500 . ?
C39 C40 1.396(5) . ?
C39 C49 1.536(5) . ?
C40 C41 1.389(5) . ?
C40 H40A 0.9500 . ?
C41 C42 1.387(4) . ?
C41 H41A 0.9500 . ?
C42 C43 1.476(4) . ?
C43 C44 1.380(4) . ?
C43 C48 1.404(4) . ?
C44 C45 1.386(5) . ?
C44 H44A 0.9500 . ?
C45 C46 1.396(4) . ?
C45 H45A 0.9500 . ?
C46 C47 1.408(4) . ?
C46 C53 1.530(5) . ?
C47 C48 1.377(4) . ?
C47 H47A 0.9500 . ?
C49 C51 1.499(4) . ?
C49 C50 1.517(4) . ?
C49 C50A 1.518(5) . ?
C49 C52 1.528(4) . ?
C49 C52A 1.529(5) . ?
C49 C51A 1.537(5) . ?
C50 H50A 0.9800 . ?
C50 H50B 0.9800 . ?
C50 H50C 0.9800 . ?
C51 H51A 0.9800 . ?
C51 H51B 0.9800 . ?
C51 H51C 0.9800 . ?
C52 H52A 0.9800 . ?
C52 H52B 0.9800 . ?
C52 H52C 0.9800 . ?
C50A H50D 0.9800 . ?
C50A H50E 0.9800 . ?
C50A H50F 0.9800 . ?
C51A H51D 0.9800 . ?
C51A H51E 0.9800 . ?
C51A H51F 0.9800 . ?
C52A H52D 0.9800 . ?
C52A H52E 0.9800 . ?
C52A H52F 0.9800 . ?
C53 C56 1.523(4) . ?
C53 C54 1.524(4) . ?
C53 C55A 1.538(5) . ?
C53 C56A 1.539(5) . ?
C53 C55 1.546(4) . ?
C53 C54A 1.549(5) . ?
C54 H54A 0.9800 . ?
C54 H54B 0.9800 . ?
C54 H54C 0.9800 . ?
C55 H55A 0.9800 . ?
C55 H55B 0.9800 . ?
C55 H55C 0.9800 . ?
C56 H56A 0.9800 . ?
C56 H56B 0.9800 . ?
C56 H56C 0.9800 . ?
C54A H54D 0.9800 . ?
C54A H54E 0.9800 . ?
C54A H54F 0.9800 . ?
C55A H55D 0.9800 . ?
C55A H55E 0.9800 . ?
C55A H55F 0.9800 . ?
C56A H56D 0.9800 . ?
C56A H56E 0.9800 . ?
C56A H56F 0.9800 . ?
C57 C58 1.407(4) . ?
C57 C62 1.420(4) . ?
C58 C59 1.388(4) . ?
C58 C63 1.503(4) . ?
C59 C60 1.394(4) . ?
C59 H59A 0.9500 . ?
C60 C61 1.391(4) . ?
C60 C64 1.500(4) . ?
C61 C62 1.386(4) . ?
C61 H61A 0.9500 . ?
C62 C65 1.510(4) . ?
C63 H63A 0.9800 . ?
C63 H63B 0.9800 . ?
C63 H63C 0.9800 . ?
C64 H64A 0.9800 . ?
C64 H64B 0.9800 . ?
C64 H64C 0.9800 . ?
C65 H65A 0.9800 . ?
C65 H65B 0.9800 . ?
C65 H65C 0.9800 . ?
C66 C67 1.394(4) . ?
C66 C71 1.394(4) . ?
C67 C68 1.390(4) . ?
C67 H67A 0.9500 . ?
C68 C69 1.395(5) . ?
C68 C72 1.541(4) . ?
C69 C70 1.397(4) . ?
C69 H69A 0.9500 . ?
C70 C71 1.397(4) . ?
C70 C76 1.530(4) . ?
C71 H71A 0.9500 . ?
C72 C73 1.518(5) . ?
C72 C74 1.531(6) . ?
C72 C75 1.536(6) . ?
C73 H73A 0.9800 . ?
C73 H73B 0.9800 . ?
C73 H73C 0.9800 . ?
C74 H74A 0.9800 . ?
C74 H74B 0.9800 . ?
C74 H74C 0.9800 . ?
C75 H75A 0.9800 . ?
C75 H75B 0.9800 . ?
C75 H75C 0.9800 . ?
C76 C78 1.523(5) . ?
C76 C77 1.531(6) . ?
C76 C79 1.535(6) . ?
C77 H77A 0.9800 . ?
C77 H77B 0.9800 . ?
C77 H77C 0.9800 . ?
C78 H78A 0.9800 . ?
C78 H78B 0.9800 . ?
C78 H78C 0.9800 . ?
C79 H79A 0.9800 . ?
C79 H79B 0.9800 . ?
C79 H79C 0.9800 . ?
